data_7051918
loop_
_publ_author_name
'Bhogala, Balakrishna R.'
'Nangia, Ashwini'

_publ_section_title
;
 Ternary and quaternary co-crystals of
 1,3-cis,5-cis-cyclohexanetricarboxylic acid and
 4,4&#x2032;-bipyridines
;
_journal_issue 5
_journal_name_full 'New Journal of Chemistry'
_journal_page_first 800
_journal_paper_doi 10.1039/b800293b
_journal_volume 32
_journal_year 2008
_chemical_formula_moiety C9H12O6,C12H9BrN2,0.5(C12H10Br2N2)
_chemical_formula_sum 'C27 H26 Br2 N3 O6'
_chemical_formula_weight 648.33
_chemical_name_systematic
;
cis,cis-1,3,5-cyclohexanetricarboxylic acid
- 1-bromo-1,2-bis(4-pyridyl)ethylene - 1,2-dibromo-1,2-bis(4-pyridyl)ethane
;
_space_group_IT_number 14
_symmetry_cell_setting monoclinic
_symmetry_space_group_name_Hall '-P 2ybc'
_symmetry_space_group_name_H-M 'P 1 21/c 1'
_atom_sites_solution_hydrogens geom
_atom_sites_solution_primary direct
_atom_sites_solution_secondary difmap
_audit_creation_method SHELXL-97
_cell_angle_alpha 90.00
_cell_angle_beta 95.554(3)
_cell_angle_gamma 90.00
_cell_formula_units_Z 4
_cell_length_a 11.2591(16)
_cell_length_b 11.8962(17)
_cell_length_c 20.253(3)
_cell_measurement_reflns_used 3154
_cell_measurement_temperature 298(2)
_cell_measurement_theta_max 23.86
_cell_measurement_theta_min 2.50
_cell_volume 2700.0(7)
_computing_cell_refinement 'Bruker SMART'
_computing_data_collection 'Bruker SMART'
_computing_data_reduction 'Bruker SAINT'
_computing_structure_refinement 'SHELXL-97 (Sheldrick, 1997)'
_computing_structure_solution 'SHELXS-97 (Sheldrick, 1990)'
_diffrn_ambient_temperature 298(2)
_diffrn_measured_fraction_theta_full 0.996
_diffrn_measured_fraction_theta_max 0.996
_diffrn_measurement_device_type 'CCD area detector'
_diffrn_measurement_method 'phi and omega scans'
_diffrn_radiation_monochromator graphite
_diffrn_radiation_source 'fine-focus sealed tube'
_diffrn_radiation_type MoK\a
_diffrn_radiation_wavelength 0.71073
_diffrn_reflns_av_R_equivalents 0.0291
_diffrn_reflns_av_sigmaI/netI 0.0409
_diffrn_reflns_limit_h_max 14
_diffrn_reflns_limit_h_min -14
_diffrn_reflns_limit_k_max 10
_diffrn_reflns_limit_k_min -14
_diffrn_reflns_limit_l_max 25
_diffrn_reflns_limit_l_min -22
_diffrn_reflns_number 14784
_diffrn_reflns_theta_full 26.41
_diffrn_reflns_theta_max 26.41
_diffrn_reflns_theta_min 1.82
_exptl_absorpt_coefficient_mu 3.049
_exptl_absorpt_correction_T_max 0.6252
_exptl_absorpt_correction_T_min 0.4237
_exptl_absorpt_correction_type multi-scan
_exptl_absorpt_process_details 'SADABS - Bruker Nonius area detector scaling and absorption correction - V2.10'
_exptl_crystal_colour pale-pink
_exptl_crystal_density_diffrn 1.595
_exptl_crystal_density_method 'not measured'
_exptl_crystal_description irregular
_exptl_crystal_F_000 1308
_exptl_crystal_size_max 0.34
_exptl_crystal_size_mid 0.28
_exptl_crystal_size_min 0.17
_refine_diff_density_max 0.874
_refine_diff_density_min -0.475
_refine_diff_density_rms 0.068
_refine_ls_extinction_method none
_refine_ls_goodness_of_fit_ref 1.029
_refine_ls_hydrogen_treatment mixed
_refine_ls_matrix_type full
_refine_ls_number_parameters 385
_refine_ls_number_reflns 5518
_refine_ls_number_restraints 7
_refine_ls_restrained_S_all 1.031
_refine_ls_R_factor_all 0.0861
_refine_ls_R_factor_gt 0.0475
_refine_ls_shift/su_max 0.001
_refine_ls_shift/su_mean 0.000
_refine_ls_structure_factor_coef Fsqd
_refine_ls_weighting_details 'calc w=1/[\s^2^(Fo^2^)+(0.0576P)^2^+1.9067P] where P=(Fo^2^+2Fc^2^)/3'
_refine_ls_weighting_scheme calc
_refine_ls_wR_factor_gt 0.1148
_refine_ls_wR_factor_ref 0.1316
_reflns_number_gt 3475
_reflns_number_total 5518
_reflns_threshold_expression >2sigma(I)
_cod_data_source_file b800293b.txt
_cod_data_source_block 3
_cod_original_sg_symbol_H-M 'P 21 /c'
_cod_database_code 7051918

loop_
_symmetry_equiv_pos_as_xyz
'x, y, z'
'-x, y+1/2, -z+1/2'
'-x, -y, -z'
'x, -y-1/2, z-1/2'

loop_
_atom_site_label
_atom_site_type_symbol
_atom_site_fract_x
_atom_site_fract_y
_atom_site_fract_z
_atom_site_U_iso_or_equiv
_atom_site_adp_type
_atom_site_occupancy
_atom_site_symmetry_multiplicity
_atom_site_calc_flag
_atom_site_refinement_flags
_atom_site_disorder_assembly
_atom_site_disorder_group
C23A C 0.8080(6) 0.7273(4) 0.2549(3) 0.034(2) Uani 0.456(11) 1 d PD A 1
C22A C 0.8690(7) 0.6758(4) 0.3101(4) 0.040(3) Uani 0.462(11) 1 d PD A 1
H22A H 0.9227 0.7175 0.3381 0.048 Uiso 0.462(11) 1 calc PR A 1
Br30 Br 0.704(2) 0.6324(14) 0.1996(5) 0.102(5) Uani 0.121(13) 1 d P A 1
C23B C 0.8093(7) 0.6468(5) 0.2771(3) 0.060(3) Uani 0.544(11) 1 d PD A 2
C22B C 0.8719(7) 0.7475(5) 0.2868(4) 0.060(3) Uani 0.538(11) 1 d PD A 2
H22B H 0.9342 0.7525 0.3203 0.072 Uiso 0.538(11) 1 calc PR A 2
Br31 Br 0.68346(17) 0.64474(12) 0.20437(9) 0.0624(4) Uani 0.879(13) 1 d P A 2
Br39 Br 0.35478(5) 0.13736(4) -0.00133(2) 0.0744(2) Uani 1 1 d . . .
O10 O 0.9933(4) -0.1522(3) 0.59255(18) 0.0809(12) Uani 1 1 d . . .
C4 C 0.6812(4) 0.1181(3) 0.48924(18) 0.0481(9) Uani 1 1 d . . .
H4A H 0.6071 0.1599 0.4885 0.058 Uiso 1 1 calc R . .
H4B H 0.7349 0.1601 0.4638 0.058 Uiso 1 1 calc R . .
O15 O 0.8168(3) 0.2212(3) 0.65020(14) 0.0782(11) Uani 1 1 d . . .
O14 O 0.7496(3) 0.3095(2) 0.55849(14) 0.0729(9) Uani 1 1 d . . .
N24 N 0.8521(3) 1.0701(3) 0.19978(17) 0.0581(9) Uani 1 1 d . . .
C6 C 0.8461(3) 0.0315(3) 0.56678(18) 0.0438(9) Uani 1 1 d . . .
H6A H 0.8729 0.0202 0.6133 0.053 Uiso 1 1 calc R . .
H6B H 0.9102 0.0672 0.5458 0.053 Uiso 1 1 calc R . .
C3 C 0.6562(3) 0.0046(3) 0.45667(18) 0.0471(9) Uani 1 1 d . . .
H3 H 0.5955 -0.0334 0.4802 0.056 Uiso 1 1 calc R . .
O13 O 0.6153(4) 0.1025(3) 0.35364(16) 0.1016(14) Uani 1 1 d . . .
N32 N 0.5091(3) -0.0547(3) 0.22783(16) 0.0563(9) Uani 1 1 d . . .
C7 C 0.9210(4) -0.1629(3) 0.5398(2) 0.0561(11) Uani 1 1 d . . .
C1 C 0.8171(3) -0.0825(3) 0.53389(17) 0.0410(8) Uani 1 1 d . . .
H1 H 0.7541 -0.1168 0.5573 0.049 Uiso 1 1 calc R . .
O12 O 0.5622(3) -0.0749(3) 0.35837(17) 0.0826(11) Uani 1 1 d . . .
C38 C 0.4443(4) -0.0042(3) 0.01756(19) 0.0545(10) Uani 1 1 d . . .
H38 H 0.3961 -0.0672 -0.0013 0.065 Uiso 1 1 calc R . .
C36 C 0.5207(4) 0.0608(4) 0.13261(19) 0.0594(11) Uani 1 1 d . . .
H36 H 0.5439 0.1288 0.1153 0.071 Uiso 1 1 calc R . .
C29 C 0.8246(4) 0.9854(4) 0.1584(2) 0.0552(11) Uani 1 1 d . . .
H25 H 0.8085 1.0016 0.1135 0.066 Uiso 1 1 calc R . .
C5 C 0.7364(3) 0.1081(3) 0.56074(18) 0.0431(9) Uani 1 1 d . . .
H5 H 0.6766 0.0751 0.5870 0.052 Uiso 1 1 calc R . .
C2 C 0.7673(3) -0.0683(3) 0.46232(17) 0.0452(9) Uani 1 1 d . . .
H2A H 0.7480 -0.1415 0.4431 0.054 Uiso 1 1 calc R . .
H2B H 0.8273 -0.0341 0.4375 0.054 Uiso 1 1 calc R . .
C9 C 0.7672(4) 0.2235(3) 0.58835(19) 0.0506(10) Uani 1 1 d . . .
C25 C 0.8768(5) 1.0441(4) 0.2635(2) 0.0771(14) Uani 1 1 d . . .
H29 H 0.8982 1.1013 0.2936 0.093 Uiso 1 1 calc R . .
C34 C 0.4324(4) -0.1181(3) 0.1208(2) 0.0560(11) Uani 1 1 d . . .
H34 H 0.3948 -0.1747 0.0950 0.067 Uiso 1 1 calc R . .
C33 C 0.4550(4) -0.1316(3) 0.1885(2) 0.0580(11) Uani 1 1 d . . .
H33 H 0.4309 -0.1980 0.2074 0.070 Uiso 1 1 calc R . .
C37 C 0.5407(4) 0.0392(4) 0.1995(2) 0.0584(11) Uani 1 1 d . . .
H37 H 0.5787 0.0942 0.2264 0.070 Uiso 1 1 calc R . .
O11 O 0.9357(3) -0.2344(3) 0.4995(2) 0.1011(13) Uani 1 1 d . . .
C19 C 0.8489(5) 0.5542(3) 0.3248(3) 0.0756(15) Uani 1 1 d D . .
C35 C 0.4661(4) -0.0200(3) 0.09196(18) 0.0494(10) Uani 1 1 d . . .
N16 N 0.8843(4) 0.3437(3) 0.3804(3) 0.0770(12) Uani 1 1 d . A .
C21 C 0.8934(4) 0.4321(6) 0.4188(3) 0.0811(15) Uani 1 1 d . . .
H22 H 0.9118 0.4223 0.4642 0.097 Uiso 1 1 calc R A .
C8 C 0.6075(4) 0.0168(4) 0.3844(2) 0.0571(11) Uani 1 1 d . . .
C18 C 0.8418(5) 0.4579(4) 0.2893(3) 0.0834(16) Uani 1 1 d . A .
H19 H 0.8244 0.4615 0.2436 0.100 Uiso 1 1 calc R . .
C27 C 0.8404(5) 0.8481(3) 0.2439(3) 0.0739(15) Uani 1 1 d D . .
C26 C 0.8720(5) 0.9349(4) 0.2867(2) 0.0844(17) Uani 1 1 d . A .
H28 H 0.8903 0.9203 0.3317 0.101 Uiso 1 1 calc R . .
C28 C 0.8188(4) 0.8761(3) 0.1780(2) 0.0641(12) Uani 1 1 d . A .
H26 H 0.8002 0.8202 0.1466 0.077 Uiso 1 1 calc R . .
C17 C 0.8591(5) 0.3577(4) 0.3182(3) 0.0881(17) Uani 1 1 d . . .
H18 H 0.8524 0.2941 0.2914 0.106 Uiso 1 1 calc R A .
C20 C 0.8759(5) 0.5438(5) 0.3931(3) 0.0873(17) Uani 1 1 d . A .
H21 H 0.8822 0.6064 0.4207 0.105 Uiso 1 1 calc R . .
H15 H 0.832(4) 0.298(5) 0.666(2) 0.086(15) Uiso 1 1 d . . .
H12 H 0.548(6) -0.067(5) 0.314(3) 0.13(2) Uiso 1 1 d . . .
H10 H 1.027(6) -0.202(6) 0.600(3) 0.12(3) Uiso 1 1 d . . .

loop_
_atom_site_aniso_label
_atom_site_aniso_U_11
_atom_site_aniso_U_22
_atom_site_aniso_U_33
_atom_site_aniso_U_23
_atom_site_aniso_U_13
_atom_site_aniso_U_12
C23A 0.038(5) 0.031(5) 0.034(5) -0.012(4) 0.003(4) -0.003(4)
C22A 0.059(6) 0.016(4) 0.046(5) 0.001(4) 0.006(4) -0.002(4)
Br30 0.125(10) 0.145(11) 0.038(4) -0.054(6) 0.009(5) -0.027(5)
C23B 0.059(6) 0.062(6) 0.059(6) -0.019(5) 0.012(4) 0.002(5)
C22B 0.061(6) 0.057(6) 0.060(6) 0.004(5) 0.000(4) -0.001(4)
Br31 0.0630(7) 0.0514(6) 0.0693(9) 0.0098(6) -0.0118(5) -0.0117(4)
Br39 0.0848(4) 0.0805(4) 0.0570(3) -0.0033(2) 0.0029(2) 0.0360(3)
O10 0.096(3) 0.070(2) 0.071(2) -0.0002(18) -0.0212(19) 0.040(2)
C4 0.060(2) 0.043(2) 0.039(2) -0.0061(17) -0.0080(18) 0.0154(18)
O15 0.137(3) 0.0406(17) 0.0494(18) -0.0077(14) -0.0303(18) 0.0072(18)
O14 0.120(3) 0.0384(16) 0.0548(18) -0.0024(14) -0.0183(17) 0.0173(17)
N24 0.079(3) 0.0387(19) 0.054(2) 0.0092(16) -0.0042(18) -0.0010(17)
C6 0.057(2) 0.0350(19) 0.037(2) 0.0001(15) -0.0078(17) 0.0017(17)
C3 0.055(2) 0.046(2) 0.039(2) -0.0026(17) -0.0012(17) 0.0031(18)
O13 0.185(4) 0.055(2) 0.054(2) -0.0004(16) -0.045(2) 0.006(2)
N32 0.064(2) 0.062(2) 0.0410(19) -0.0068(18) -0.0030(16) 0.0079(18)
C7 0.059(3) 0.040(2) 0.069(3) 0.010(2) 0.006(2) 0.0018(19)
C1 0.053(2) 0.0288(18) 0.041(2) 0.0025(15) 0.0029(17) 0.0006(16)
O12 0.123(3) 0.075(2) 0.0452(19) -0.0011(17) -0.0185(19) -0.029(2)
C38 0.062(3) 0.055(2) 0.044(2) -0.0081(19) -0.0029(19) -0.004(2)
C36 0.075(3) 0.062(3) 0.041(2) -0.008(2) 0.004(2) -0.019(2)
C29 0.066(3) 0.047(2) 0.051(3) 0.009(2) -0.005(2) -0.003(2)
C5 0.055(2) 0.0345(19) 0.039(2) -0.0016(16) -0.0028(17) 0.0048(17)
C2 0.061(2) 0.0346(19) 0.039(2) -0.0034(16) 0.0037(18) 0.0011(18)
C9 0.069(3) 0.040(2) 0.041(2) -0.0049(18) -0.0020(19) 0.011(2)
C25 0.113(4) 0.064(3) 0.053(3) -0.004(2) -0.005(3) 0.010(3)
C34 0.070(3) 0.049(2) 0.046(2) -0.0126(19) -0.007(2) -0.004(2)
C33 0.075(3) 0.047(2) 0.050(3) 0.000(2) -0.001(2) 0.001(2)
C37 0.060(3) 0.070(3) 0.043(2) -0.020(2) -0.0030(19) -0.013(2)
O11 0.094(3) 0.078(2) 0.125(3) -0.046(2) -0.023(2) 0.043(2)
C19 0.099(4) 0.043(3) 0.092(4) 0.019(3) 0.048(3) 0.024(2)
C35 0.053(2) 0.056(2) 0.038(2) -0.0102(19) -0.0003(17) -0.003(2)
N16 0.077(3) 0.052(2) 0.101(4) 0.012(2) 0.000(3) 0.013(2)
C21 0.068(3) 0.111(5) 0.064(3) 0.020(3) 0.004(2) -0.006(3)
C8 0.075(3) 0.050(3) 0.043(2) -0.004(2) -0.010(2) 0.011(2)
C18 0.113(4) 0.060(3) 0.079(4) 0.008(3) 0.015(3) 0.039(3)
C27 0.107(4) 0.044(3) 0.080(3) 0.023(2) 0.052(3) 0.030(3)
C26 0.132(5) 0.071(3) 0.053(3) 0.023(3) 0.025(3) 0.042(3)
C28 0.087(3) 0.040(2) 0.068(3) -0.001(2) 0.018(2) 0.000(2)
C17 0.106(4) 0.052(3) 0.104(5) 0.003(3) -0.001(4) 0.028(3)
C20 0.097(4) 0.067(3) 0.105(5) -0.022(3) 0.043(3) -0.011(3)

loop_
_atom_type_symbol
_atom_type_description
_atom_type_scat_dispersion_real
_atom_type_scat_dispersion_imag
_atom_type_scat_source
C C 0.0033 0.0016 'International Tables Vol C Tables 4.2.6.8 and 6.1.1.4'
H H 0.0000 0.0000 'International Tables Vol C Tables 4.2.6.8 and 6.1.1.4'
N N 0.0061 0.0033 'International Tables Vol C Tables 4.2.6.8 and 6.1.1.4'
O O 0.0106 0.0060 'International Tables Vol C Tables 4.2.6.8 and 6.1.1.4'
Br Br -0.2901 2.4595 'International Tables Vol C Tables 4.2.6.8 and 6.1.1.4'

loop_
_geom_angle_atom_site_label_1
_geom_angle_atom_site_label_2
_geom_angle_atom_site_label_3
_geom_angle
_geom_angle_site_symmetry_1
_geom_angle_site_symmetry_3
_geom_angle_publ_flag
C22A C23A C27 115.4(4) . . ?
C22A C23A Br30 115.9(6) . . ?
C27 C23A Br30 128.5(6) . . ?
C23A C22A C19 120.7(5) . . ?
C23A C22A H22A 119.7 . . ?
C19 C22A H22A 119.7 . . ?
C22B C23B C19 115.1(4) . . ?
C22B C23B Br31 116.0(4) . . ?
C19 C23B Br31 128.9(5) . . ?
C23B C22B C27 121.1(5) . . ?
C23B C22B H22B 119.5 . . ?
C27 C22B H22B 119.5 . . ?
C7 O10 H10 112(5) . . ?
C3 C4 C5 112.7(3) . . ?
C3 C4 H4A 109.1 . . ?
C5 C4 H4A 109.1 . . ?
C3 C4 H4B 109.1 . . ?
C5 C4 H4B 109.1 . . ?
H4A C4 H4B 107.8 . . ?
C9 O15 H15 110(3) . . ?
C29 N24 C25 116.7(4) . . ?
C5 C6 C1 110.9(3) . . ?
C5 C6 H6A 109.5 . . ?
C1 C6 H6A 109.5 . . ?
C5 C6 H6B 109.5 . . ?
C1 C6 H6B 109.5 . . ?
H6A C6 H6B 108.0 . . ?
C4 C3 C2 111.0(3) . . ?
C4 C3 C8 111.6(3) . . ?
C2 C3 C8 110.2(3) . . ?
C4 C3 H3 107.9 . . ?
C2 C3 H3 107.9 . . ?
C8 C3 H3 107.9 . . ?
C37 N32 C33 116.8(3) . . ?
O11 C7 O10 121.1(4) . . ?
O11 C7 C1 123.5(4) . . ?
O10 C7 C1 115.4(4) . . ?
C7 C1 C2 111.1(3) . . ?
C7 C1 C6 113.4(3) . . ?
C2 C1 C6 111.2(3) . . ?
C7 C1 H1 106.9 . . ?
C2 C1 H1 106.9 . . ?
C6 C1 H1 106.9 . . ?
C8 O12 H12 110(4) . . ?
C38 C38 C35 114.6(4) 3_655 . ?
C38 C38 Br39 106.5(4) 3_655 . ?
C35 C38 Br39 109.1(3) . . ?
C38 C38 H38 108.8 3_655 . ?
C35 C38 H38 108.8 . . ?
Br39 C38 H38 108.8 . . ?
C35 C36 C37 118.8(4) . . ?
C35 C36 H36 120.6 . . ?
C37 C36 H36 120.6 . . ?
N24 C29 C28 123.7(4) . . ?
N24 C29 H25 118.2 . . ?
C28 C29 H25 118.2 . . ?
C9 C5 C4 109.8(3) . . ?
C9 C5 C6 111.0(3) . . ?
C4 C5 C6 112.0(3) . . ?
C9 C5 H5 108.0 . . ?
C4 C5 H5 108.0 . . ?
C6 C5 H5 108.0 . . ?
C1 C2 C3 111.3(3) . . ?
C1 C2 H2A 109.4 . . ?
C3 C2 H2A 109.4 . . ?
C1 C2 H2B 109.4 . . ?
C3 C2 H2B 109.4 . . ?
H2A C2 H2B 108.0 . . ?
O14 C9 O15 122.1(4) . . ?
O14 C9 C5 124.8(3) . . ?
O15 C9 C5 113.2(3) . . ?
N24 C25 C26 122.5(5) . . ?
N24 C25 H29 118.8 . . ?
C26 C25 H29 118.8 . . ?
C35 C34 C33 119.3(4) . . ?
C35 C34 H34 120.3 . . ?
C33 C34 H34 120.3 . . ?
N32 C33 C34 123.3(4) . . ?
N32 C33 H33 118.4 . . ?
C34 C33 H33 118.4 . . ?
N32 C37 C36 124.1(4) . . ?
N32 C37 H37 118.0 . . ?
C36 C37 H37 118.0 . . ?
C18 C19 C20 116.7(4) . . ?
C18 C19 C22A 135.7(5) . . ?
C20 C19 C22A 105.1(5) . . ?
C18 C19 C23B 106.3(5) . . ?
C20 C19 C23B 136.5(5) . . ?
C22A C19 C23B 37.5(4) . . ?
C36 C35 C34 117.7(4) . . ?
C36 C35 C38 122.0(4) . . ?
C34 C35 C38 120.2(3) . . ?
C17 N16 C21 118.7(5) . . ?
N16 C21 C20 122.0(5) . . ?
N16 C21 H22 119.0 . . ?
C20 C21 H22 119.0 . . ?
O13 C8 O12 123.4(4) . . ?
O13 C8 C3 122.8(4) . . ?
O12 C8 C3 113.8(4) . . ?
C17 C18 C19 121.7(5) . . ?
C17 C18 H19 119.1 . . ?
C19 C18 H19 119.1 . . ?
C26 C27 C28 116.2(4) . . ?
C26 C27 C22B 101.7(5) . . ?
C28 C27 C22B 139.9(5) . . ?
C26 C27 C23A 132.7(5) . . ?
C28 C27 C23A 110.6(5) . . ?
C22B C27 C23A 36.9(3) . . ?
C27 C26 C25 120.5(4) . . ?
C27 C26 H28 119.8 . . ?
C25 C26 H28 119.8 . . ?
C29 C28 C27 120.4(4) . . ?
C29 C28 H26 119.8 . . ?
C27 C28 H26 119.8 . . ?
N16 C17 C18 124.0(5) . . ?
N16 C17 H18 118.0 . . ?
C18 C17 H18 118.0 . . ?
C19 C20 C21 116.9(5) . . ?
C19 C20 H21 121.6 . . ?
C21 C20 H21 121.6 . . ?

loop_
_geom_bond_atom_site_label_1
_geom_bond_atom_site_label_2
_geom_bond_distance
_geom_bond_site_symmetry_2
_geom_bond_publ_flag
C23A C22A 1.397(2) . ?
C23A C27 1.504(2) . ?
C23A Br30 1.909(13) . ?
C22A C19 1.499(2) . ?
C22A H22A 0.9300 . ?
C23B C22B 1.395(2) . ?
C23B C19 1.504(2) . ?
C23B Br31 1.942(6) . ?
C22B C27 1.500(2) . ?
C22B H22B 0.9300 . ?
Br39 C38 1.981(4) . ?
O10 C7 1.285(6) . ?
O10 H10 0.72(6) . ?
C4 C3 1.517(5) . ?
C4 C5 1.524(5) . ?
C4 H4A 0.9700 . ?
C4 H4B 0.9700 . ?
O15 C9 1.321(4) . ?
O15 H15 0.98(5) . ?
O14 C9 1.196(4) . ?
N24 C29 1.327(5) . ?
N24 C25 1.330(5) . ?
C6 C5 1.530(5) . ?
C6 C1 1.532(5) . ?
C6 H6A 0.9700 . ?
C6 H6B 0.9700 . ?
C3 C2 1.517(5) . ?
C3 C8 1.520(5) . ?
C3 H3 0.9800 . ?
O13 C8 1.202(5) . ?
N32 C37 1.321(5) . ?
N32 C33 1.322(5) . ?
C7 O11 1.203(5) . ?
C7 C1 1.506(6) . ?
C1 C2 1.512(5) . ?
C1 H1 0.9800 . ?
O12 C8 1.294(5) . ?
O12 H12 0.90(6) . ?
C38 C38 1.504(8) 3_655 ?
C38 C35 1.515(5) . ?
C38 H38 0.9800 . ?
C36 C35 1.371(5) . ?
C36 C37 1.376(6) . ?
C36 H36 0.9300 . ?
C29 C28 1.363(6) . ?
C29 H25 0.9300 . ?
C5 C9 1.509(5) . ?
C5 H5 0.9800 . ?
C2 H2A 0.9700 . ?
C2 H2B 0.9700 . ?
C25 C26 1.384(6) . ?
C25 H29 0.9300 . ?
C34 C35 1.375(6) . ?
C34 C33 1.378(6) . ?
C34 H34 0.9300 . ?
C33 H33 0.9300 . ?
C37 H37 0.9300 . ?
C19 C18 1.351(7) . ?
C19 C20 1.392(7) . ?
N16 C17 1.275(7) . ?
N16 C21 1.306(7) . ?
C21 C20 1.435(7) . ?
C21 H22 0.9300 . ?
C18 C17 1.334(6) . ?
C18 H19 0.9300 . ?
C27 C26 1.373(7) . ?
C27 C28 1.374(6) . ?
C26 H28 0.9300 . ?
C28 H26 0.9300 . ?
C17 H18 0.9300 . ?
C20 H21 0.9300 . ?
